data_7707505
loop_
_publ_author_name
'Dehmel, Maximilian'
'K\"ohler, Angelina'
'G\"orls, Helmar'
'Kretschmer, Robert'

_publ_section_title
;
 Synthesis, characterization, and reactivity of group 13 hydride complexes
 based on amido-amine ligands.
;
_journal_issue 24
_journal_name_full 'Dalton transactions (Cambridge, England : 2003)'
_journal_page_first 8434
_journal_page_last 8445
_journal_paper_doi 10.1039/d1dt01454d
_journal_volume 50
_journal_year 2021
_chemical_formula_moiety 'C25 H50 Al N3 Si2'
_chemical_formula_sum 'C25 H50 Al N3 Si2'
_chemical_formula_weight 475.84
_space_group_crystal_system monoclinic
_space_group_IT_number 14
_space_group_name_Hall '-P 2ybc'
_space_group_name_H-M_alt 'P 1 21/c 1'
_atom_sites_solution_hydrogens mixed
_audit_creation_method SHELXL-2018/3
_audit_update_record
;
2021-04-21 deposited with the CCDC.	2021-05-20 downloaded from the CCDC.
;
_cell_angle_alpha 90
_cell_angle_beta 110.035(4)
_cell_angle_gamma 90
_cell_formula_units_Z 4
_cell_length_a 12.5020(4)
_cell_length_b 16.5369(5)
_cell_length_c 15.0602(5)
_cell_measurement_reflns_used 16571
_cell_measurement_temperature 123(2)
_cell_measurement_theta_max 74.180
_cell_measurement_theta_min 3.763
_cell_volume 2925.19(18)
_computing_cell_refinement 'CrysAlisPro 1.171.38.43 (Rigaku OD, 2015)'
_computing_data_collection 'CrysAlisPro 1.171.38.43 (Rigaku OD, 2015)'
_computing_data_reduction 'CrysAlisPro 1.171.38.43 (Rigaku OD, 2015)'
_computing_molecular_graphics SHELXTL/PC
_computing_publication_material 'SHELXL-2018/3 (Sheldrick, 2018)'
_computing_structure_refinement 'SHELXL-2018/3 (Sheldrick, 2018)'
_computing_structure_solution 'SHELXT 2014/5 (Sheldrick, 2014)'
_diffrn_ambient_temperature 123(2)
_diffrn_measured_fraction_theta_full 0.992
_diffrn_measured_fraction_theta_max 0.958
_diffrn_measurement_device_type 'Xcalibur, AtlasS2, Gemini ultra'
_diffrn_measurement_method '\w scans'
_diffrn_radiation_type CuK\a
_diffrn_radiation_wavelength 1.54184
_diffrn_reflns_av_R_equivalents 0.0504
_diffrn_reflns_av_unetI/netI 0.0514
_diffrn_reflns_Laue_measured_fraction_full 0.992
_diffrn_reflns_Laue_measured_fraction_max 0.958
_diffrn_reflns_limit_h_max 13
_diffrn_reflns_limit_h_min -15
_diffrn_reflns_limit_k_max 20
_diffrn_reflns_limit_k_min -15
_diffrn_reflns_limit_l_max 18
_diffrn_reflns_limit_l_min -18
_diffrn_reflns_number 16571
_diffrn_reflns_point_group_measured_fraction_full 0.992
_diffrn_reflns_point_group_measured_fraction_max 0.958
_diffrn_reflns_theta_full 67.684
_diffrn_reflns_theta_max 74.180
_diffrn_reflns_theta_min 3.763
_diffrn_source 'micro-focus sealed X-ray tube'
_exptl_absorpt_coefficient_mu 1.499
_exptl_absorpt_correction_T_max 0.921
_exptl_absorpt_correction_T_min 0.854
_exptl_absorpt_correction_type gaussian
_exptl_absorpt_process_details
; 
CrysAlisPro 1.171.38.43 (Rigaku Oxford Diffraction, 2015) 
Numerical absorption correction based on gaussian integration over 
   a multifaceted crystal model 
Empirical absorption correction using spherical harmonics, 
 implemented in SCALE3 ABSPACK scaling algorithm. 
;
_exptl_crystal_colour colourless
_exptl_crystal_density_diffrn 1.080
_exptl_crystal_density_method 'not measured'
_exptl_crystal_description prism
_exptl_crystal_F_000 1048
_exptl_crystal_size_max 0.143
_exptl_crystal_size_mid 0.095
_exptl_crystal_size_min 0.077
_refine_diff_density_max 0.487
_refine_diff_density_min -0.420
_refine_diff_density_rms 0.059
_refine_ls_extinction_method none
_refine_ls_goodness_of_fit_ref 1.045
_refine_ls_hydrogen_treatment mixed
_refine_ls_matrix_type full
_refine_ls_number_parameters 294
_refine_ls_number_reflns 5699
_refine_ls_number_restraints 0
_refine_ls_restrained_S_all 1.045
_refine_ls_R_factor_all 0.0527
_refine_ls_R_factor_gt 0.0432
_refine_ls_shift/su_max 0.000
_refine_ls_shift/su_mean 0.000
_refine_ls_structure_factor_coef Fsqd
_refine_ls_weighting_details 'w=1/[\s^2^(Fo^2^)+(0.0630P)^2^+0.5891P] where P=(Fo^2^+2Fc^2^)/3'
_refine_ls_weighting_scheme calc
_refine_ls_wR_factor_gt 0.1124
_refine_ls_wR_factor_ref 0.1201
_reflns_Friedel_coverage 0.000
_reflns_number_gt 4787
_reflns_number_total 5699
_reflns_threshold_expression 'I > 2\s(I)'
_cod_data_source_file d1dt01454d2.cif
_cod_data_source_block FO6949_8a
_cod_depositor_comments 'Adding full bibliography for 7707498--7707509.cif.'
_cod_original_sg_symbol_H-M 'P 21/c'
_cod_database_code 7707505
_shelx_shelxl_version_number 2018/3
_shelx_space_group_comment
; 
The symmetry employed for this shelxl refinement is uniquely defined 
by the following loop, which should always be used as a source of 
symmetry information in preference to the above space-group names. 
They are only intended as comments. 
;
_shelx_estimated_absorpt_t_min 0.814
_shelx_estimated_absorpt_t_max 0.893

loop_
_space_group_symop_operation_xyz
'x, y, z'
'-x, y+1/2, -z+1/2'
'-x, -y, -z'
'x, -y-1/2, z-1/2'

loop_
_atom_site_label
_atom_site_type_symbol
_atom_site_fract_x
_atom_site_fract_y
_atom_site_fract_z
_atom_site_U_iso_or_equiv
_atom_site_adp_type
_atom_site_occupancy
_atom_site_site_symmetry_order
_atom_site_calc_flag
_atom_site_refinement_flags_posn
_atom_site_refinement_flags_adp
_atom_site_refinement_flags_occupancy
_atom_site_disorder_assembly
_atom_site_disorder_group
Al1 Al 0.27057(4) 0.36906(3) 0.28367(3) 0.01317(13) Uani 1 1 d . . . . .
Si1 Si 0.00501(4) 0.31405(3) 0.20447(3) 0.01756(13) Uani 1 1 d . . . . .
Si2 Si 0.11110(4) 0.41103(3) 0.38210(3) 0.01615(13) Uani 1 1 d . . . . .
N1 N 0.36127(12) 0.28378(9) 0.27747(10) 0.0156(3) Uani 1 1 d . . . . .
N2 N 0.28555(12) 0.41186(9) 0.16045(10) 0.0162(3) Uani 1 1 d . . . . .
N3 N 0.12368(12) 0.35883(9) 0.28497(10) 0.0152(3) Uani 1 1 d . . . . .
C1 C 0.39943(15) 0.28499(11) 0.19593(13) 0.0191(4) Uani 1 1 d . . . . .
H1A H 0.401990 0.229281 0.172657 0.023 Uiso 1 1 calc R U . . .
H1B H 0.476752 0.308546 0.213952 0.023 Uiso 1 1 calc R U . . .
C2 C 0.31561(16) 0.33596(11) 0.11919(13) 0.0201(4) Uani 1 1 d . . . . .
H2A H 0.349671 0.350373 0.070868 0.024 Uiso 1 1 calc R U . . .
H2B H 0.245652 0.304212 0.087912 0.024 Uiso 1 1 calc R U . . .
C3 C 0.42725(14) 0.23295(10) 0.35320(12) 0.0149(3) Uani 1 1 d . . . . .
C4 C 0.39304(14) 0.15210(11) 0.35747(12) 0.0160(4) Uani 1 1 d . . . . .
C5 C 0.45458(16) 0.10341(11) 0.43323(13) 0.0198(4) Uani 1 1 d . . . . .
H5 H 0.430456 0.049362 0.436511 0.024 Uiso 1 1 calc R U . . .
C6 C 0.55034(16) 0.13229(11) 0.50393(13) 0.0212(4) Uani 1 1 d . . . . .
H6 H 0.591191 0.098534 0.555421 0.025 Uiso 1 1 calc R U . . .
C7 C 0.58576(16) 0.21089(12) 0.49862(13) 0.0222(4) Uani 1 1 d . . . . .
H7 H 0.651768 0.230617 0.546707 0.027 Uiso 1 1 calc R U . . .
C8 C 0.52641(15) 0.26176(11) 0.42399(13) 0.0178(4) Uani 1 1 d . . . . .
C9 C 0.28680(15) 0.11933(11) 0.28329(13) 0.0198(4) Uani 1 1 d . . . . .
H9 H 0.265072 0.157861 0.228824 0.024 Uiso 1 1 calc R U . . .
C10 C 0.18934(17) 0.11747(15) 0.32226(17) 0.0337(5) Uani 1 1 d . . . . .
H10A H 0.208032 0.080001 0.375831 0.051 Uiso 1 1 calc R U . . .
H10B H 0.119591 0.099427 0.272709 0.051 Uiso 1 1 calc R U . . .
H10C H 0.177686 0.171799 0.343302 0.051 Uiso 1 1 calc R U . . .
C11 C 0.30385(19) 0.03639(12) 0.24558(15) 0.0297(5) Uani 1 1 d . . . . .
H11A H 0.366706 0.039080 0.220765 0.045 Uiso 1 1 calc R U . . .
H11B H 0.233935 0.020246 0.194913 0.045 Uiso 1 1 calc R U . . .
H11C H 0.321836 -0.003385 0.296845 0.045 Uiso 1 1 calc R U . . .
C12 C 0.57253(16) 0.34656(12) 0.42262(15) 0.0240(4) Uani 1 1 d . . . . .
H12 H 0.518229 0.375666 0.367248 0.029 Uiso 1 1 calc R U . . .
C13 C 0.57939(19) 0.39379(13) 0.51160(17) 0.0349(5) Uani 1 1 d . . . . .
H13A H 0.503567 0.396773 0.517001 0.052 Uiso 1 1 calc R U . . .
H13B H 0.607309 0.448571 0.507639 0.052 Uiso 1 1 calc R U . . .
H13C H 0.631681 0.366316 0.567225 0.052 Uiso 1 1 calc R U . . .
C14 C 0.68819(17) 0.34426(14) 0.40903(18) 0.0357(5) Uani 1 1 d . . . . .
H14A H 0.742969 0.315163 0.461864 0.054 Uiso 1 1 calc R U . . .
H14B H 0.715155 0.399624 0.406837 0.054 Uiso 1 1 calc R U . . .
H14C H 0.680605 0.316537 0.349662 0.054 Uiso 1 1 calc R U . . .
C15 C 0.18296(16) 0.44924(12) 0.08943(12) 0.0220(4) Uani 1 1 d . . . . .
H15A H 0.117748 0.411640 0.076390 0.026 Uiso 1 1 calc R U . . .
H15B H 0.197737 0.457818 0.029600 0.026 Uiso 1 1 calc R U . . .
C16 C 0.15206(17) 0.52959(12) 0.12336(14) 0.0250(4) Uani 1 1 d . . . . .
H16A H 0.083897 0.552233 0.074361 0.030 Uiso 1 1 calc R U . . .
H16B H 0.133323 0.520824 0.181392 0.030 Uiso 1 1 calc R U . . .
C17 C 0.24975(18) 0.58925(12) 0.14385(15) 0.0287(5) Uani 1 1 d . . . . .
H17A H 0.230294 0.639580 0.170518 0.034 Uiso 1 1 calc R U . . .
H17B H 0.262795 0.603079 0.084421 0.034 Uiso 1 1 calc R U . . .
C18 C 0.35754(17) 0.55248(12) 0.21383(14) 0.0256(4) Uani 1 1 d . . . . .
H18A H 0.422551 0.589252 0.221348 0.031 Uiso 1 1 calc R U . . .
H18B H 0.348258 0.546795 0.276229 0.031 Uiso 1 1 calc R U . . .
C19 C 0.38319(16) 0.47016(11) 0.18093(14) 0.0209(4) Uani 1 1 d . . . . .
H19A H 0.402820 0.477257 0.123061 0.025 Uiso 1 1 calc R U . . .
H19B H 0.450389 0.446783 0.230295 0.025 Uiso 1 1 calc R U . . .
C20 C 0.03993(17) 0.25236(12) 0.11334(14) 0.0267(4) Uani 1 1 d . . . . .
H20A H 0.049230 0.288286 0.064743 0.040 Uiso 1 1 calc R U . . .
H20B H -0.022032 0.214113 0.084092 0.040 Uiso 1 1 calc R U . . .
H20C H 0.110812 0.222492 0.143622 0.040 Uiso 1 1 calc R U . . .
C21 C -0.07382(18) 0.24240(13) 0.25740(17) 0.0307(5) Uani 1 1 d . . . . .
H21A H -0.020112 0.217461 0.314272 0.046 Uiso 1 1 calc R U . . .
H21B H -0.110440 0.200208 0.211316 0.046 Uiso 1 1 calc R U . . .
H21C H -0.131914 0.272252 0.274153 0.046 Uiso 1 1 calc R U . . .
C22 C -0.10105(16) 0.39211(13) 0.13762(15) 0.0277(4) Uani 1 1 d . . . . .
H22A H -0.125500 0.424097 0.182021 0.042 Uiso 1 1 calc R U . . .
H22B H -0.167201 0.365191 0.092377 0.042 Uiso 1 1 calc R U . . .
H22C H -0.065808 0.427806 0.103562 0.042 Uiso 1 1 calc R U . . .
C23 C -0.02832(17) 0.39466(14) 0.40016(15) 0.0281(4) Uani 1 1 d . . . . .
H23A H -0.090835 0.404743 0.340734 0.042 Uiso 1 1 calc R U . . .
H23B H -0.034504 0.431886 0.448805 0.042 Uiso 1 1 calc R U . . .
H23C H -0.032543 0.338787 0.420398 0.042 Uiso 1 1 calc R U . . .
C24 C 0.22127(18) 0.37649(14) 0.49491(14) 0.0293(5) Uani 1 1 d . . . . .
H24A H 0.226249 0.317347 0.495095 0.044 Uiso 1 1 calc R U . . .
H24B H 0.199930 0.394347 0.548615 0.044 Uiso 1 1 calc R U . . .
H24C H 0.295279 0.399705 0.500053 0.044 Uiso 1 1 calc R U . . .
C25 C 0.11969(16) 0.52325(11) 0.36948(14) 0.0231(4) Uani 1 1 d . . . . .
H25A H 0.191179 0.537087 0.359883 0.035 Uiso 1 1 calc R U . . .
H25B H 0.117091 0.549759 0.426900 0.035 Uiso 1 1 calc R U . . .
H25C H 0.055311 0.541646 0.315039 0.035 Uiso 1 1 calc R U . . .
H1AL H 0.3302(18) 0.4323(13) 0.3571(15) 0.026(6) Uiso 1 1 d . . . . .

loop_
_atom_site_aniso_label
_atom_site_aniso_U_11
_atom_site_aniso_U_22
_atom_site_aniso_U_33
_atom_site_aniso_U_23
_atom_site_aniso_U_13
_atom_site_aniso_U_12
Al1 0.0110(2) 0.0153(3) 0.0135(3) 0.00002(18) 0.0045(2) -0.00032(18)
Si1 0.0121(2) 0.0199(3) 0.0204(3) -0.00402(19) 0.0052(2) -0.00198(18)
Si2 0.0152(2) 0.0207(3) 0.0138(2) 0.00002(18) 0.0067(2) 0.00097(18)
N1 0.0139(7) 0.0188(7) 0.0149(7) 0.0012(6) 0.0058(6) 0.0012(6)
N2 0.0155(7) 0.0173(7) 0.0164(7) 0.0028(6) 0.0062(6) 0.0001(6)
N3 0.0126(7) 0.0170(7) 0.0165(7) 0.0009(6) 0.0057(6) 0.0006(6)
C1 0.0184(8) 0.0217(9) 0.0202(9) 0.0000(7) 0.0106(8) 0.0018(7)
C2 0.0229(9) 0.0211(9) 0.0193(9) -0.0014(7) 0.0111(8) 0.0009(7)
C3 0.0127(8) 0.0171(8) 0.0161(8) 0.0002(7) 0.0065(7) 0.0005(7)
C4 0.0136(8) 0.0179(9) 0.0169(9) -0.0020(7) 0.0057(7) 0.0004(7)
C5 0.0200(9) 0.0187(9) 0.0209(9) 0.0020(7) 0.0072(8) 0.0000(7)
C6 0.0199(9) 0.0220(9) 0.0188(9) 0.0040(7) 0.0031(8) 0.0054(7)
C7 0.0170(9) 0.0238(10) 0.0224(9) -0.0018(8) 0.0024(8) 0.0009(7)
C8 0.0124(8) 0.0175(9) 0.0227(9) -0.0019(7) 0.0048(7) 0.0007(7)
C9 0.0190(9) 0.0165(9) 0.0215(9) 0.0001(7) 0.0038(8) -0.0030(7)
C10 0.0191(10) 0.0456(13) 0.0355(12) -0.0086(10) 0.0081(10) -0.0097(9)
C11 0.0340(11) 0.0224(10) 0.0268(11) -0.0064(8) 0.0027(9) -0.0021(9)
C12 0.0137(8) 0.0196(9) 0.0327(11) 0.0006(8) 0.0000(8) -0.0025(7)
C13 0.0265(11) 0.0230(10) 0.0458(14) -0.0112(10) 0.0004(10) -0.0028(9)
C14 0.0190(10) 0.0344(12) 0.0513(14) 0.0062(10) 0.0087(10) -0.0050(9)
C15 0.0212(9) 0.0295(10) 0.0141(9) 0.0053(7) 0.0044(8) 0.0043(8)
C16 0.0267(10) 0.0270(10) 0.0239(10) 0.0075(8) 0.0118(9) 0.0082(8)
C17 0.0355(11) 0.0222(10) 0.0342(11) 0.0075(8) 0.0196(10) 0.0045(9)
C18 0.0283(10) 0.0208(10) 0.0322(11) -0.0006(8) 0.0161(9) -0.0036(8)
C19 0.0194(9) 0.0212(9) 0.0262(10) 0.0034(7) 0.0130(8) -0.0024(7)
C20 0.0219(9) 0.0294(11) 0.0289(11) -0.0120(8) 0.0090(9) -0.0052(8)
C21 0.0254(10) 0.0261(10) 0.0467(13) -0.0065(9) 0.0202(10) -0.0060(8)
C22 0.0162(9) 0.0369(11) 0.0250(10) -0.0008(9) 0.0004(8) 0.0043(8)
C23 0.0228(10) 0.0408(12) 0.0259(10) -0.0048(9) 0.0149(9) -0.0009(9)
C24 0.0299(11) 0.0387(12) 0.0181(10) 0.0054(8) 0.0068(9) 0.0001(9)
C25 0.0241(9) 0.0233(10) 0.0235(9) -0.0031(8) 0.0101(8) 0.0025(8)

loop_
_atom_type_symbol
_atom_type_description
_atom_type_scat_dispersion_real
_atom_type_scat_dispersion_imag
_atom_type_scat_source
C C 0.0181 0.0091 'International Tables Vol C Tables 4.2.6.8 and 6.1.1.4'
H H 0.0000 0.0000 'International Tables Vol C Tables 4.2.6.8 and 6.1.1.4'
Al Al 0.2130 0.2455 'International Tables Vol C Tables 4.2.6.8 and 6.1.1.4'
N N 0.0311 0.0180 'International Tables Vol C Tables 4.2.6.8 and 6.1.1.4'
Si Si 0.2541 0.3302 'International Tables Vol C Tables 4.2.6.8 and 6.1.1.4'

loop_
_geom_angle_atom_site_label_1
_geom_angle_atom_site_label_2
_geom_angle_atom_site_label_3
_geom_angle
_geom_angle_site_symmetry_1
_geom_angle_site_symmetry_3
_geom_angle_publ_flag
N1 Al1 N3 124.32(7) . . ?
N1 Al1 N2 88.26(6) . . ?
N3 Al1 N2 116.04(7) . . ?
N1 Al1 H1AL 114.1(8) . . ?
N3 Al1 H1AL 107.3(8) . . ?
N2 Al1 H1AL 104.3(8) . . ?
N3 Si1 C22 111.13(8) . . ?
N3 Si1 C20 112.76(8) . . ?
C22 Si1 C20 106.26(10) . . ?
N3 Si1 C21 114.87(9) . . ?
C22 Si1 C21 106.48(10) . . ?
C20 Si1 C21 104.71(9) . . ?
N3 Si2 C25 112.27(8) . . ?
N3 Si2 C24 111.03(9) . . ?
C25 Si2 C24 110.15(10) . . ?
N3 Si2 C23 113.85(8) . . ?
C25 Si2 C23 104.28(9) . . ?
C24 Si2 C23 104.83(10) . . ?
C3 N1 C1 114.40(14) . . ?
C3 N1 Al1 127.60(11) . . ?
C1 N1 Al1 114.71(11) . . ?
C15 N2 C19 108.62(14) . . ?
C15 N2 C2 108.92(14) . . ?
C19 N2 C2 108.66(14) . . ?
C15 N2 Al1 117.90(11) . . ?
C19 N2 Al1 110.78(11) . . ?
C2 N2 Al1 101.46(10) . . ?
Si1 N3 Si2 119.73(8) . . ?
Si1 N3 Al1 130.40(9) . . ?
Si2 N3 Al1 109.70(8) . . ?
N1 C1 C2 107.91(14) . . ?
N1 C1 H1A 110.1 . . ?
C2 C1 H1A 110.1 . . ?
N1 C1 H1B 110.1 . . ?
C2 C1 H1B 110.1 . . ?
H1A C1 H1B 108.4 . . ?
N2 C2 C1 110.68(14) . . ?
N2 C2 H2A 109.5 . . ?
C1 C2 H2A 109.5 . . ?
N2 C2 H2B 109.5 . . ?
C1 C2 H2B 109.5 . . ?
H2A C2 H2B 108.1 . . ?
C4 C3 C8 119.10(16) . . ?
C4 C3 N1 119.48(15) . . ?
C8 C3 N1 121.42(15) . . ?
C5 C4 C3 119.58(16) . . ?
C5 C4 C9 119.78(16) . . ?
C3 C4 C9 120.56(15) . . ?
C6 C5 C4 121.29(17) . . ?
C6 C5 H5 119.4 . . ?
C4 C5 H5 119.4 . . ?
C7 C6 C5 119.23(17) . . ?
C7 C6 H6 120.4 . . ?
C5 C6 H6 120.4 . . ?
C6 C7 C8 121.33(17) . . ?
C6 C7 H7 119.3 . . ?
C8 C7 H7 119.3 . . ?
C7 C8 C3 119.42(16) . . ?
C7 C8 C12 117.88(16) . . ?
C3 C8 C12 122.70(16) . . ?
C4 C9 C10 109.78(16) . . ?
C4 C9 C11 113.41(16) . . ?
C10 C9 C11 110.93(17) . . ?
C4 C9 H9 107.5 . . ?
C10 C9 H9 107.5 . . ?
C11 C9 H9 107.5 . . ?
C9 C10 H10A 109.5 . . ?
C9 C10 H10B 109.5 . . ?
H10A C10 H10B 109.5 . . ?
C9 C10 H10C 109.5 . . ?
H10A C10 H10C 109.5 . . ?
H10B C10 H10C 109.5 . . ?
C9 C11 H11A 109.5 . . ?
C9 C11 H11B 109.5 . . ?
H11A C11 H11B 109.5 . . ?
C9 C11 H11C 109.5 . . ?
H11A C11 H11C 109.5 . . ?
H11B C11 H11C 109.5 . . ?
C8 C12 C13 111.56(18) . . ?
C8 C12 C14 111.09(16) . . ?
C13 C12 C14 111.02(17) . . ?
C8 C12 H12 107.7 . . ?
C13 C12 H12 107.7 . . ?
C14 C12 H12 107.7 . . ?
C12 C13 H13A 109.5 . . ?
C12 C13 H13B 109.5 . . ?
H13A C13 H13B 109.5 . . ?
C12 C13 H13C 109.5 . . ?
H13A C13 H13C 109.5 . . ?
H13B C13 H13C 109.5 . . ?
C12 C14 H14A 109.5 . . ?
C12 C14 H14B 109.5 . . ?
H14A C14 H14B 109.5 . . ?
C12 C14 H14C 109.5 . . ?
H14A C14 H14C 109.5 . . ?
H14B C14 H14C 109.5 . . ?
N2 C15 C16 112.07(15) . . ?
N2 C15 H15A 109.2 . . ?
C16 C15 H15A 109.2 . . ?
N2 C15 H15B 109.2 . . ?
C16 C15 H15B 109.2 . . ?
H15A C15 H15B 107.9 . . ?
C17 C16 C15 110.93(16) . . ?
C17 C16 H16A 109.5 . . ?
C15 C16 H16A 109.5 . . ?
C17 C16 H16B 109.5 . . ?
C15 C16 H16B 109.5 . . ?
H16A C16 H16B 108.0 . . ?
C16 C17 C18 109.92(16) . . ?
C16 C17 H17A 109.7 . . ?
C18 C17 H17A 109.7 . . ?
C16 C17 H17B 109.7 . . ?
C18 C17 H17B 109.7 . . ?
H17A C17 H17B 108.2 . . ?
C19 C18 C17 111.54(17) . . ?
C19 C18 H18A 109.3 . . ?
C17 C18 H18A 109.3 . . ?
C19 C18 H18B 109.3 . . ?
C17 C18 H18B 109.3 . . ?
H18A C18 H18B 108.0 . . ?
N2 C19 C18 113.23(15) . . ?
N2 C19 H19A 108.9 . . ?
C18 C19 H19A 108.9 . . ?
N2 C19 H19B 108.9 . . ?
C18 C19 H19B 108.9 . . ?
H19A C19 H19B 107.7 . . ?
Si1 C20 H20A 109.5 . . ?
Si1 C20 H20B 109.5 . . ?
H20A C20 H20B 109.5 . . ?
Si1 C20 H20C 109.5 . . ?
H20A C20 H20C 109.5 . . ?
H20B C20 H20C 109.5 . . ?
Si1 C21 H21A 109.5 . . ?
Si1 C21 H21B 109.5 . . ?
H21A C21 H21B 109.5 . . ?
Si1 C21 H21C 109.5 . . ?
H21A C21 H21C 109.5 . . ?
H21B C21 H21C 109.5 . . ?
Si1 C22 H22A 109.5 . . ?
Si1 C22 H22B 109.5 . . ?
H22A C22 H22B 109.5 . . ?
Si1 C22 H22C 109.5 . . ?
H22A C22 H22C 109.5 . . ?
H22B C22 H22C 109.5 . . ?
Si2 C23 H23A 109.5 . . ?
Si2 C23 H23B 109.5 . . ?
H23A C23 H23B 109.5 . . ?
Si2 C23 H23C 109.5 . . ?
H23A C23 H23C 109.5 . . ?
H23B C23 H23C 109.5 . . ?
Si2 C24 H24A 109.5 . . ?
Si2 C24 H24B 109.5 . . ?
H24A C24 H24B 109.5 . . ?
Si2 C24 H24C 109.5 . . ?
H24A C24 H24C 109.5 . . ?
H24B C24 H24C 109.5 . . ?
Si2 C25 H25A 109.5 . . ?
Si2 C25 H25B 109.5 . . ?
H25A C25 H25B 109.5 . . ?
Si2 C25 H25C 109.5 . . ?
H25A C25 H25C 109.5 . . ?
H25B C25 H25C 109.5 . . ?

loop_
_geom_bond_atom_site_label_1
_geom_bond_atom_site_label_2
_geom_bond_distance
_geom_bond_site_symmetry_2
_geom_bond_publ_flag
Al1 N1 1.8319(15) . ?
Al1 N3 1.8509(15) . ?
Al1 N2 2.0538(15) . ?
Al1 H1AL 1.52(2) . ?
Si1 N3 1.7282(15) . ?
Si1 C22 1.877(2) . ?
Si1 C20 1.8776(19) . ?
Si1 C21 1.884(2) . ?
Si2 N3 1.7514(15) . ?
Si2 C25 1.872(2) . ?
Si2 C24 1.873(2) . ?
Si2 C23 1.8736(19) . ?
N1 C3 1.429(2) . ?
N1 C1 1.462(2) . ?
N2 C15 1.494(2) . ?
N2 C19 1.502(2) . ?
N2 C2 1.504(2) . ?
C1 C2 1.521(3) . ?
C1 H1A 0.9900 . ?
C1 H1B 0.9900 . ?
C2 H2A 0.9900 . ?
C2 H2B 0.9900 . ?
C3 C4 1.412(2) . ?
C3 C8 1.412(2) . ?
C4 C5 1.393(2) . ?
C4 C9 1.513(2) . ?
C5 C6 1.386(3) . ?
C5 H5 0.9500 . ?
C6 C7 1.384(3) . ?
C6 H6 0.9500 . ?
C7 C8 1.396(3) . ?
C7 H7 0.9500 . ?
C8 C12 1.519(3) . ?
C9 C10 1.523(3) . ?
C9 C11 1.527(3) . ?
C9 H9 1.0000 . ?
C10 H10A 0.9800 . ?
C10 H10B 0.9800 . ?
C10 H10C 0.9800 . ?
C11 H11A 0.9800 . ?
C11 H11B 0.9800 . ?
C11 H11C 0.9800 . ?
C12 C13 1.528(3) . ?
C12 C14 1.529(3) . ?
C12 H12 1.0000 . ?
C13 H13A 0.9800 . ?
C13 H13B 0.9800 . ?
C13 H13C 0.9800 . ?
C14 H14A 0.9800 . ?
C14 H14B 0.9800 . ?
C14 H14C 0.9800 . ?
C15 C16 1.520(3) . ?
C15 H15A 0.9900 . ?
C15 H15B 0.9900 . ?
C16 C17 1.517(3) . ?
C16 H16A 0.9900 . ?
C16 H16B 0.9900 . ?
C17 C18 1.524(3) . ?
C17 H17A 0.9900 . ?
C17 H17B 0.9900 . ?
C18 C19 1.520(3) . ?
C18 H18A 0.9900 . ?
C18 H18B 0.9900 . ?
C19 H19A 0.9900 . ?
C19 H19B 0.9900 . ?
C20 H20A 0.9800 . ?
C20 H20B 0.9800 . ?
C20 H20C 0.9800 . ?
C21 H21A 0.9800 . ?
C21 H21B 0.9800 . ?
C21 H21C 0.9800 . ?
C22 H22A 0.9800 . ?
C22 H22B 0.9800 . ?
C22 H22C 0.9800 . ?
C23 H23A 0.9800 . ?
C23 H23B 0.9800 . ?
C23 H23C 0.9800 . ?
C24 H24A 0.9800 . ?
C24 H24B 0.9800 . ?
C24 H24C 0.9800 . ?
C25 H25A 0.9800 . ?
C25 H25B 0.9800 . ?
C25 H25C 0.9800 . ?
